data_1524901
loop_
_publ_author_name
'Mattes, R.'
'Schaper, J.'

_publ_section_title
;
 Cs8 V1.1 W13.9 O48, ein Oxid mit einer vom Pyrochlortyp abgeleiteten
 Schichtstruktur
;
_journal_name_full 'Materials Research Bulletin'
_journal_page_first 673
_journal_page_last 677
_journal_volume 20
_journal_year 1985
_chemical_formula_sum 'Cs8 O48 V1.104 W10.617'
_chemical_name_systematic 'Cs8 V1.1 W13.9 O48'
_space_group_IT_number 12
_symmetry_space_group_name_Hall '-C 2y'
_symmetry_space_group_name_H-M 'C 1 2/m 1'
_cell_angle_alpha 90
_cell_angle_beta 99.7
_cell_angle_gamma 90
_cell_formula_units_Z 2
_cell_length_a 12.578
_cell_length_b 7.266
_cell_length_c 24.893
_cell_volume 2242.490
_citation_journal_id_ASTM MRBUAC
_cod_data_source_file Mattes_MRBUAC_1985_37.cif
_cod_data_source_block Cs8O48V1.104W10.617
_cod_original_cell_volume 2242.49
_cod_database_code 1524901

loop_
_symmetry_equiv_pos_as_xyz
x,y,z
-x,y,-z
-x,-y,-z
x,-y,z
x+1/2,y+1/2,z
-x+1/2,y+1/2,-z
-x+1/2,-y+1/2,-z
x+1/2,-y+1/2,z

loop_
_atom_site_label
_atom_site_type_symbol
_atom_site_fract_x
_atom_site_fract_y
_atom_site_fract_z
_atom_site_occupancy
_atom_site_U_iso_or_equiv
O9 O-2 0.0052 0.5 0.394 1 0.0
W3 W+6 0.4165 0 0.7497 0.499 0.0
Cs1 Cs+1 0.3478 0.5 0.0444 1 0.0
V2 V+4 0.0437 0.2522 0.3784 0.078 0.0
Cs2 Cs+1 0.2615 0 0.2846 1 0.0
O15 O-2 0.1176 0.2031 0.0595 1 0.0
O6 O-2 0.2772 0.8157 0.1482 1 0.0
O3 O-2 0.1935 0.6835 0.3958 1 0.0
O5 O-2 0.2235 0.5 0.3061 1 0.0
Cs4 Cs+1 0.4073 0.5 0.2222 1 0.0
O11 O-2 0.0465 0.1859 0.4546 1 0.0
O2 O-2 0.3926 0.6865 0.3667 1 0.0
V1 V+4 0.209 0 0.6218 0.396 0.0
O8 O-2 0.4454 0 0.2149 1 0.0
O12 O-2 0.0783 0 0.3682 1 0.0
W4 W+6 0.3724 0 0.1273 0.473 0.0
O13 O-2 0.1654 0.5 0.1262 1 0.0
O10 O-2 0.0421 0.3132 0.308 1 0.0
Cs3 Cs+1 0.324 0 0.4716 1 0.0
O7 O-2 0.3211 0 0.0591 1 0.0
W1 W+6 0 0 0.5 0.249 0.0
O4 O-2 0.1349 0.3097 0.2168 1 0.0
W5 W+6 0.0437 0.2522 0.3784 0.922 0.0
W6 W+6 0.1273 0.2451 0.1272 0.957 0.0
O1 O-2 0.3699 0.5 0.4538 1 0.0
O16 O-2 0.4802 0.8149 0.1273 1 0.0
W2 W+6 0.209 0 0.6218 0.454 0.0
O14 O-2 0.0941 0 0.1479 1 0.0
